data_2106984
loop_
_publ_author_name
'Horioka, K.'
'Horiuchi, H.'
'Morimoto, N.'
'Takahashi, K.I.'
'Akimoto, S.I.'
'Akaogi, M.'

_publ_section_title
;
 Structure of Nickel Aluminosilicate (Phase IV): A High Pressure Phase
 Related to Spinel
;
_journal_name_full 'Acta Crystallographica B (24,1968-38,1982)'
_journal_page_first 635
_journal_page_last 638
_journal_volume 37
_journal_year 1981
_chemical_formula_sum 'Al2 Ni3 O8 Si'
_chemical_name_systematic 'Ni3 Al2 Si O8'
_space_group_IT_number 74
_symmetry_space_group_name_Hall '-I 2b 2'
_symmetry_space_group_name_H-M 'I m m a'
_cell_angle_alpha 90
_cell_angle_beta 90
_cell_angle_gamma 90
_cell_formula_units_Z 10
_cell_length_a 5.665
_cell_length_b 28.646
_cell_length_c 8.091
_cell_volume 1313.004
_citation_journal_id_ASTM ACBCAR
_cod_data_source_file Horioka_ACBCAR_1981_1298.cif
_cod_data_source_block Al2Ni3O8Si1
_cod_original_formula_sum 'Al2 Ni3 O8 Si1'
_cod_database_code 2106984

loop_
_symmetry_equiv_pos_as_xyz
x,y,z
-x,-y+1/2,z
x,-y,-z
-x,y+1/2,-z
-x,-y,-z
x,y-1/2,-z
-x,y,z
x,-y-1/2,z
x+1/2,y+1/2,z+1/2
-x+1/2,-y+1,z+1/2
x+1/2,-y+1/2,-z+1/2
-x+1/2,y+1,-z+1/2
-x+1/2,-y+1/2,-z+1/2
x+1/2,y,-z+1/2
-x+1/2,y+1/2,z+1/2
x+1/2,-y,z+1/2

loop_
_atom_site_label
_atom_site_type_symbol
_atom_site_fract_x
_atom_site_fract_y
_atom_site_fract_z
_atom_site_occupancy
_atom_site_U_iso_or_equiv
Ni2 Ni+2 0 0.1526 0.6163 0.01 0.0
O5 O-2 0.2574 0.1553 0.498 1 0.0
Si2 Si+4 0 0.1562 0.6163 0.5 0.0
Ni7 Ni+2 0.5 0.1002 0.5255 0.85 0.0
Al5 Al+3 0.25 0.1499 0.25 0.5 0.0
Al6 Al+3 0.5 0 0.5 0.44 0.0
Al8 Al+3 0.5 0.2003 0.4994 0.31 0.0
O3 O-2 0 0.2005 0.2556 1 0.0
O8 O-2 0 0.1986 0.7401 1 0.0
Ni3 Ni+2 0 0.25 0.3722 0.11 0.0
O7 O-2 0 0.1025 0.7263 1 0.0
Al1 Al+3 0 0.0486 0.621 0.38 0.0
Ni9 Ni+2 0.25 0.25 0.75 0.78 0.0
Ni1 Ni+2 0 0.0486 0.621 0.12 0.0
Ni6 Ni+2 0.5 0 0.5 0.56 0.0
Al7 Al+3 0.5 0.1002 0.5255 0.15 0.0
Al9 Al+3 0.25 0.25 0.75 0.22 0.0
Si3 Si+4 0 0.25 0.3722 0.5 0.0
Ni5 Ni+2 0.25 0.1499 0.25 0.5 0.0
O6 O-2 0.2713 0.25 0.5008 1 0.0
O4 O-2 0.2289 0.0519 0.5021 1 0.0
Ni4 Ni+2 0.25 0.0497 0.25 0.85 0.0
O2 O-2 0 0.10028 0.2272 1 0.0
Al3 Al+3 0 0.25 0.3722 0.39 0.0
Ni8 Ni+2 0.5 0.2003 0.4994 0.69 0.0
Al4 Al+3 0.25 0.0497 0.25 0.15 0.0
Al2 Al+3 0 0.1562 0.6163 0.49 0.0
O1 O-2 0 -0.0016 0.234 1 0.0
Si1 Si+4 0 0.0486 0.621 0.5 0.0
